data_2011513
loop_
_publ_author_name
'Ellis, David '
'Rosair, Georgina M.'
'Robertson, Susan '
'Welch, Alan J.'

_publ_section_title 7,8-Diphenyl-9-dimethylsulfido-10,11-\m-hydro-7,8-dicarba-<i>nido</i>-undecaborane(9)
_journal_issue 11
_journal_name_full 'Acta Crystallographica Section C'
_journal_page_first 1399
_journal_page_last 1400
_journal_paper_doi 10.1107/S0108270100011471
_journal_volume 56
_journal_year 2000
_chemical_formula_sum 'C16 H25 B9 S'
_chemical_formula_weight 346.71
_chemical_name_systematic
;
 ?
;
_space_group_IT_number 14
_symmetry_cell_setting monoclinic
_symmetry_space_group_name_Hall '-P 2yn'
_symmetry_space_group_name_H-M 'P 1 21/n 1'
_audit_creation_method SHELXL-97
_cell_angle_alpha 90.00
_cell_angle_beta 107.581(14)
_cell_angle_gamma 90.00
_cell_formula_units_Z 8
_cell_length_a 13.039(2)
_cell_length_b 15.2610(16)
_cell_length_c 21.319(5)
_cell_measurement_reflns_used 45
_cell_measurement_temperature 160(2)
_cell_measurement_theta_max 16.24
_cell_measurement_theta_min 2.66
_cell_volume 4044.1(12)
_computing_cell_refinement XSCANS
_computing_data_collection 'XSCANS (Siemens, 1994)'
_computing_data_reduction 'SHELXTL (Sheldrick, 1999)'
_computing_molecular_graphics SHELXTL
_computing_publication_material SHELXTL
_computing_structure_refinement 'SHELXL97 (Sheldrick, 1997)'
_computing_structure_solution 'SHELXS97 (Sheldrick, 1997)'
_diffrn_ambient_temperature 160(2)
_diffrn_measured_fraction_theta_full .999
_diffrn_measured_fraction_theta_max .999
_diffrn_measurement_device_type 'Bruker P4'
_diffrn_measurement_method '\w scans'
_diffrn_radiation_monochromator graphite
_diffrn_radiation_source 'fine-focus sealed tube'
_diffrn_radiation_type MoK\a
_diffrn_radiation_wavelength .71073
_diffrn_reflns_av_R_equivalents .0333
_diffrn_reflns_av_sigmaI/netI .0600
_diffrn_reflns_limit_h_max 1
_diffrn_reflns_limit_h_min -15
_diffrn_reflns_limit_k_max 1
_diffrn_reflns_limit_k_min -18
_diffrn_reflns_limit_l_max 25
_diffrn_reflns_limit_l_min -24
_diffrn_reflns_number 8786
_diffrn_reflns_theta_full 25.00
_diffrn_reflns_theta_max 25.00
_diffrn_reflns_theta_min 2.00
_diffrn_standards_decay_% 1.7
_diffrn_standards_interval_count 97
_diffrn_standards_number 3
_exptl_absorpt_coefficient_mu .156
_exptl_absorpt_correction_T_max .968
_exptl_absorpt_correction_T_min .924
_exptl_absorpt_correction_type psi-scan
_exptl_absorpt_process_details '(North et al., 1968)'
_exptl_crystal_colour colourless
_exptl_crystal_density_diffrn 1.139
_exptl_crystal_density_method 'not measured'
_exptl_crystal_description plate
_exptl_crystal_F_000 1456
_exptl_crystal_size_max .62
_exptl_crystal_size_mid .44
_exptl_crystal_size_min .21
_refine_diff_density_max .399
_refine_diff_density_min -.224
_refine_ls_extinction_method none
_refine_ls_goodness_of_fit_ref 1.037
_refine_ls_hydrogen_treatment mixed
_refine_ls_matrix_type full
_refine_ls_number_parameters 523
_refine_ls_number_reflns 7111
_refine_ls_number_restraints 0
_refine_ls_restrained_S_all 1.037
_refine_ls_R_factor_all .0755
_refine_ls_R_factor_gt .0496
_refine_ls_shift/su_max .001
_refine_ls_shift/su_mean .000
_refine_ls_structure_factor_coef Fsqd
_refine_ls_weighting_details 'calc w = 1/[\s^2^(Fo^2^)+(0.0523P)^2^+1.8495P] where P=(Fo^2^+2Fc^2^)/3'
_refine_ls_weighting_scheme calc
_refine_ls_wR_factor_ref .1291
_reflns_number_gt 5279
_reflns_number_total 7111
_reflns_threshold_expression I>2\s(I)
_cod_data_source_file gd1115.cif
_cod_data_source_block 1
_cod_depositor_comments
;
The following automatic conversions were performed:
'_symmetry_cell_setting' value 'Monoclinic' changed to 'monoclinic'
according to '/home/saulius/struct/CIF-dictionaries/cif_core.dic'
dictionary named 'cif_core.dic' version 2.4.1 from 2010-06-29.

Automatic conversion script
Id: cif_fix_enum 1527 2010-12-29 10:47:43Z saulius 

The following automatic conversions were performed:

'_symmetry_cell_setting' value 'Monoclinic' changed to 'monoclinic'
according to /home/saulius/struct/CIF-dictionaries/cif_core.dic
dictionary named 'cif_core.dic' version 2.4.1 from 2010-06-29.

Automatic conversion script
Id: cif_fix_values 1715 2011-07-08 13:25:40Z adriana 
;
_cod_original_cell_volume 4044.2(13)
_cod_original_sg_symbol_H-M 'P 21/n'
_cod_database_code 2011513
_cod_database_fobs_code 2011513

loop_
_symmetry_equiv_pos_as_xyz
'x, y, z'
'-x+1/2, y+1/2, -z+1/2'
'-x, -y, -z'
'x-1/2, -y-1/2, z-1/2'

loop_
_atom_site_label
_atom_site_fract_x
_atom_site_fract_y
_atom_site_fract_z
_atom_site_U_iso_or_equiv
_atom_site_adp_type
_atom_site_calc_flag
_atom_site_refinement_flags
_atom_site_occupancy
_atom_site_disorder_assembly
_atom_site_disorder_group
_atom_site_type_symbol
B1 .1960(2) .7691(2) .73462(13) .0318(7) Uani d . 1 . . B
H1 .193(2) .7664(18) .6849(13) .038 Uiso d . 1 . . H
B2 .1626(2) .6790(2) .77531(13) .0290(6) Uani d . 1 . . B
H2 .140(2) .6084(17) .7558(12) .035 Uiso d . 1 . . H
B3 .2976(2) .71160(19) .79484(13) .0258(6) Uani d . 1 . . B
H3 .359(2) .6745(17) .7870(12) .031 Uiso d . 1 . . H
B4 .3002(2) .82770(19) .79263(12) .0260(6) Uani d . 1 . . B
H4 .370(2) .8609(16) .7837(12) .031 Uiso d . 1 . . H
B5 .1665(2) .86587(19) .77266(13) .0288(6) Uani d . 1 . . B
H5 .143(2) .9278(17) .7462(12) .035 Uiso d . 1 . . H
B6 .0785(2) .7725(2) .76299(14) .0315(6) Uani d . 1 . . B
H6 .002(2) .7749(17) .7278(13) .038 Uiso d . 1 . . H
C7 .23959(18) .68742(15) .85527(11) .0231(5) Uani d . 1 . . C
C8 .31320(17) .77211(15) .86639(10) .0208(5) Uani d . 1 . . C
B9 .2466(2) .86275(17) .85511(12) .0221(5) Uani d . 1 . . B
B10 .1069(2) .83833(19) .83629(14) .0283(6) Uani d . 1 . . B
H10 .039(2) .8798(17) .8432(12) .034 Uiso d . 1 . . H
H10A .133(2) .7874(17) .8803(12) .034 Uiso d . 1 . . H
B11 .1122(2) .71647(18) .84050(14) .0270(6) Uani d . 1 . . B
H11 .054(2) .6723(17) .8531(12) .032 Uiso d . 1 . . H
C71 .27981(18) .60779(15) .89740(11) .0255(5) Uani d . 1 . . C
C72 .3449(2) .54365(17) .88264(14) .0386(6) Uani d . 1 . . C
H72 .3659 .5487 .8438 .046 Uiso calc R 1 . . H
C73 .3796(3) .4722(2) .92428(17) .0526(8) Uani d . 1 . . C
H73 .4235 .4287 .9134 .063 Uiso calc R 1 . . H
C74 .3507(3) .46385(19) .98121(16) .0516(8) Uani d . 1 . . C
H74 .3761 .4158 1.0101 .062 Uiso calc R 1 . . H
C75 .2850(3) .52577(19) .99558(15) .0486(8) Uani d . 1 . . C
H75 .2637 .5200 1.0342 .058 Uiso calc R 1 . . H
C76 .2494(2) .59690(17) .95394(13) .0376(6) Uani d . 1 . . C
H76 .2033 .6389 .9644 .045 Uiso calc R 1 . . H
C81 .42039(17) .76773(14) .91903(10) .0207(5) Uani d . 1 . . C
C82 .51804(18) .76491(15) .90531(11) .0244(5) Uani d . 1 . . C
H82 .5187 .7634 .8609 .029 Uiso calc R 1 . . H
C83 .61417(19) .76434(16) .95575(12) .0278(5) Uani d . 1 . . C
H83 .6803 .7632 .9457 .033 Uiso calc R 1 . . H
C84 .61464(19) .76538(16) 1.02119(12) .0285(5) Uani d . 1 . . C
H84 .6808 .7647 1.0557 .034 Uiso calc R 1 . . H
C85 .51844(19) .76740(16) 1.03548(11) .0293(5) Uani d . 1 . . C
H85 .5180 .7676 1.0800 .035 Uiso calc R 1 . . H
C86 .42238(18) .76916(16) .98492(11) .0256(5) Uani d . 1 . . C
H86 .3565 .7714 .9952 .031 Uiso calc R 1 . . H
S9 .32030(5) .96186(4) .89993(3) .02614(15) Uani d . 1 . . S
C91 .2739(2) .97444(18) .97062(12) .0392(7) Uani d . 1 . . C
H91A .1951 .9733 .9568 .059 Uiso calc R 1 . . H
H91B .2994 1.0305 .9921 .059 Uiso calc R 1 . . H
H91C .3020 .9264 1.0016 .059 Uiso calc R 1 . . H
C92 .2516(2) 1.05178(17) .85092(13) .0398(7) Uani d . 1 . . C
H92A .2795 1.1071 .8729 .060 Uiso calc R 1 . . H
H92B .1744 1.0475 .8454 .060 Uiso calc R 1 . . H
H92C .2634 1.0499 .8077 .060 Uiso calc R 1 . . H
B1' 1.0888(2) .1781(2) .96183(13) .0293(6) Uani d . 1 . . B
H1' 1.167(2) .1524(17) .9866(12) .035 Uiso d . 1 . . H
B2' .9717(2) .13579(18) .97508(13) .0252(6) Uani d . 1 . . B
H2' .9621(19) .0799(17) 1.0058(12) .030 Uiso d . 1 . . H
B3' .9934(2) .11880(18) .89842(13) .0228(5) Uani d . 1 . . B
H3' 1.0054(19) .0554(16) .8793(11) .027 Uiso d . 1 . . H
B4' 1.0545(2) .21456(18) .87886(13) .0250(6) Uani d . 1 . . B
H4' 1.1045(19) .2096(16) .8455(12) .030 Uiso d . 1 . . H
B5' 1.0682(2) .29142(19) .94310(14) .0278(6) Uani d . 1 . . B
H5' 1.130(2) .3424(17) .9545(12) .033 Uiso d . 1 . . H
B6' 1.0124(2) .2436(2) 1.00294(13) .0303(6) Uani d . 1 . . B
H6' 1.045(2) .2588(17) 1.0562(13) .036 Uiso d . 1 . . H
C7' .87104(17) .15389(14) .90319(10) .0196(5) Uani d . 1 . . C
C8' .91539(16) .20096(14) .85037(10) .0197(5) Uani d . 1 . . C
B9' .9596(2) .29901(17) .87127(13) .0239(6) Uani d . 1 . . B
B10' .9384(2) .32562(19) .94759(13) .0269(6) Uani d . 1 . . B
H10' .930(2) .3909(17) .9669(12) .032 Uiso d . 1 . . H
H10B .854(2) .2934(17) .9279(12) .032 Uiso d . 1 . . H
B11' .8736(2) .22261(18) .96343(12) .0238(6) Uani d . 1 . . B
H11' .8173(19) .2170(16) .9890(12) .029 Uiso d . 1 . . H
C71' .77791(17) .09091(15) .88172(10) .0203(5) Uani d . 1 . . C
C72' .7913(2) .00017(16) .88165(11) .0271(5) Uani d . 1 . . C
H72' .8616 -.0240 .8919 .033 Uiso calc R 1 . . H
C73' .7026(2) -.05501(17) .86666(12) .0344(6) Uani d . 1 . . C
H73' .7126 -.1167 .8667 .041 Uiso calc R 1 . . H
C74' .5997(2) -.02109(18) .85165(12) .0351(6) Uani d . 1 . . C
H74' .5393 -.0591 .8421 .042 Uiso calc R 1 . . H
C75' .58554(19) .06914(18) .85073(12) .0328(6) Uani d . 1 . . C
H75' .5150 .0930 .8396 .039 Uiso calc R 1 . . H
C76' .67346(18) .12424(17) .86584(11) .0269(5) Uani d . 1 . . C
H76' .6628 .1858 .8654 .032 Uiso calc R 1 . . H
C81' .86011(18) .17961(15) .77901(11) .0238(5) Uani d . 1 . . C
C82' .9045(2) .12516(17) .74228(12) .0327(6) Uani d . 1 . . C
H82' .9720 .0980 .7623 .039 Uiso calc R 1 . . H
C83' .8505(2) .1099(2) .67584(13) .0436(7) Uani d . 1 . . C
H83' .8813 .0725 .6509 .052 Uiso calc R 1 . . H
C84' .7524(2) .1492(2) .64643(13) .0438(7) Uani d . 1 . . C
H84' .7159 .1388 .6012 .053 Uiso calc R 1 . . H
C85' .7073(2) .2035(2) .68253(12) .0411(7) Uani d . 1 . . C
H85' .6395 .2302 .6624 .049 Uiso calc R 1 . . H
C86' .7609(2) .21891(18) .74839(12) .0317(6) Uani d . 1 . . C
H86' .7298 .2568 .7730 .038 Uiso calc R 1 . . H
S9' .95552(5) .37969(4) .80343(3) .03070(16) Uani d . 1 . . S
C91' .8501(3) .4552(2) .80550(17) .0644(10) Uani d . 1 . . C
H91D .8483 .5038 .7752 .097 Uiso calc R 1 . . H
H91E .8640 .4781 .8502 .097 Uiso calc R 1 . . H
H91F .7807 .4247 .7922 .097 Uiso calc R 1 . . H
C92' 1.0725(3) .4470(2) .83626(16) .0622(10) Uani d . 1 . . C
H92D 1.0725 .4706 .8790 .093 Uiso calc R 1 . . H
H92E 1.0715 .4954 .8059 .093 Uiso calc R 1 . . H
H92F 1.1374 .4117 .8418 .093 Uiso calc R 1 . . H

loop_
_atom_site_aniso_label
_atom_site_aniso_U_11
_atom_site_aniso_U_22
_atom_site_aniso_U_33
_atom_site_aniso_U_12
_atom_site_aniso_U_13
_atom_site_aniso_U_23
B1 .0327(16) .0402(17) .0204(14) -.0065(13) .0051(12) -.0045(12)
B2 .0270(15) .0325(16) .0250(14) -.0038(12) .0042(12) -.0064(12)
B3 .0224(14) .0314(15) .0236(13) -.0040(12) .0069(11) -.0068(11)
B4 .0267(14) .0314(15) .0192(13) -.0025(12) .0059(11) .0014(11)
B5 .0288(15) .0322(15) .0201(13) -.0009(12) -.0005(11) .0048(11)
B6 .0243(15) .0330(16) .0305(15) -.0033(12) -.0016(12) -.0032(12)
C7 .0208(12) .0235(12) .0235(12) -.0016(10) .0045(9) -.0057(9)
C8 .0213(11) .0232(12) .0176(11) -.0024(9) .0056(9) -.0013(9)
B9 .0214(13) .0236(13) .0193(12) -.0026(11) .0032(10) .0002(10)
B10 .0226(14) .0296(15) .0306(15) .0015(12) .0048(11) .0003(12)
B11 .0225(14) .0269(14) .0312(14) -.0035(12) .0073(12) -.0035(12)
C71 .0244(12) .0182(11) .0309(13) -.0046(10) .0036(10) -.0037(10)
C72 .0377(15) .0305(14) .0481(16) .0024(12) .0137(13) -.0028(12)
C73 .0494(18) .0307(16) .077(2) .0129(14) .0175(17) .0025(15)
C74 .064(2) .0286(15) .0538(19) .0015(15) .0046(16) .0090(14)
C75 .073(2) .0321(15) .0427(16) -.0029(15) .0202(15) .0056(13)
C76 .0520(17) .0254(13) .0386(15) .0015(12) .0185(13) -.0001(11)
C81 .0211(12) .0157(11) .0239(11) .0002(9) .0045(9) -.0010(9)
C82 .0258(12) .0239(12) .0243(12) -.0018(10) .0086(10) -.0024(10)
C83 .0199(12) .0287(13) .0349(13) -.0010(10) .0085(10) -.0007(10)
C84 .0234(12) .0272(13) .0287(13) .0002(10) -.0013(10) -.0048(10)
C85 .0313(13) .0329(14) .0209(12) .0022(11) .0037(10) -.0018(10)
C86 .0221(12) .0290(13) .0262(12) .0025(10) .0080(10) -.0004(10)
S9 .0280(3) .0217(3) .0284(3) -.0025(3) .0080(2) -.0019(2)
C91 .0597(18) .0339(15) .0262(13) -.0009(13) .0161(13) -.0023(11)
C92 .0571(18) .0230(13) .0409(15) .0045(12) .0171(13) .0067(11)
B1' .0196(14) .0361(16) .0276(14) -.0019(12) .0003(11) .0026(12)
B2' .0207(13) .0287(15) .0227(13) -.0019(11) .0013(11) .0034(11)
B3' .0168(12) .0232(14) .0269(13) -.0006(11) .0044(10) .0023(11)
B4' .0165(13) .0279(14) .0288(14) -.0023(11) .0043(11) .0002(11)
B5' .0218(14) .0304(15) .0292(14) -.0086(12) .0049(11) -.0025(12)
B6' .0306(15) .0377(16) .0202(13) -.0125(13) .0040(12) -.0023(12)
C7' .0168(11) .0225(11) .0176(11) .0003(9) .0020(9) .0028(9)
C8' .0148(11) .0208(11) .0228(11) .0014(9) .0049(9) .0020(9)
B9' .0252(14) .0215(13) .0249(13) -.0027(11) .0074(11) -.0001(11)
B10' .0289(15) .0260(15) .0275(14) -.0052(12) .0112(12) -.0044(12)
B11' .0242(14) .0275(14) .0207(13) -.0035(11) .0083(11) -.0009(11)
C71' .0206(11) .0258(12) .0139(10) -.0024(10) .0047(9) .0024(9)
C72' .0270(13) .0281(13) .0261(12) -.0004(10) .0078(10) -.0004(10)
C73' .0402(15) .0284(14) .0355(14) -.0095(12) .0128(12) -.0048(11)
C74' .0316(14) .0458(16) .0273(13) -.0186(12) .0079(11) -.0087(12)
C75' .0192(12) .0482(16) .0275(13) -.0046(11) .0016(10) .0012(12)
C76' .0230(12) .0302(13) .0250(12) -.0005(10) .0035(10) .0039(10)
C81' .0236(12) .0274(12) .0205(11) -.0074(10) .0070(9) .0016(10)
C82' .0334(14) .0375(15) .0281(13) -.0040(12) .0106(11) -.0023(11)
C83' .0569(19) .0501(18) .0294(14) -.0185(15) .0213(14) -.0136(13)
C84' .0453(17) .0602(19) .0209(13) -.0250(15) .0027(12) .0006(13)
C85' .0320(14) .0567(19) .0277(14) -.0092(13) -.0012(11) .0121(13)
C86' .0299(13) .0384(14) .0244(12) .0001(11) .0044(10) .0062(11)
S9' .0403(4) .0243(3) .0306(3) -.0015(3) .0153(3) .0034(3)
C91' .100(3) .0453(19) .063(2) .0408(19) .046(2) .0247(16)
C92' .083(3) .052(2) .0485(18) -.0427(19) .0142(17) .0028(15)

loop_
_atom_type_symbol
_atom_type_description
_atom_type_scat_dispersion_real
_atom_type_scat_dispersion_imag
_atom_type_scat_source
C C .0033 .0016 'International Tables Vol C Tables 4.2.6.8 and 6.1.1.4'
H H .0000 .0000 'International Tables Vol C Tables 4.2.6.8 and 6.1.1.4'
B B .0013 .0007 'International Tables Vol C Tables 4.2.6.8 and 6.1.1.4'
S S .1246 .1234 'International Tables Vol C Tables 4.2.6.8 and 6.1.1.4'

loop_
_geom_angle_atom_site_label_1
_geom_angle_atom_site_label_2
_geom_angle_atom_site_label_3
_geom_angle
_geom_angle_publ_flag
B2 B1 B3 59.69(16) ?
B2 B1 B4 107.62(19) ?
B3 B1 B4 59.89(15) ?
B2 B1 B5 107.8(2) ?
B3 B1 B5 107.30(19) ?
B4 B1 B5 59.42(16) ?
B2 B1 B6 59.66(17) ?
B3 B1 B6 107.2(2) ?
B4 B1 B6 107.43(19) ?
B5 B1 B6 60.22(16) ?
B2 B1 H1 122.1(15) ?
B3 B1 H1 120.0(15) ?
B4 B1 H1 120.4(15) ?
B5 B1 H1 123.1(15) ?
B6 B1 H1 124.4(14) ?
C7 B2 B1 106.11(19) ?
C7 B2 B3 59.66(14) ?
B1 B2 B3 60.84(16) ?
C7 B2 B6 103.82(19) ?
B1 B2 B6 61.86(17) ?
B3 B2 B6 109.8(2) ?
C7 B2 B11 56.29(14) ?
B1 B2 B11 109.6(2) ?
B3 B2 B11 107.47(18) ?
B6 B2 B11 60.26(16) ?
C7 B2 H2 116.0(13) ?
B1 B2 H2 128.9(13) ?
B3 B2 H2 118.6(13) ?
B6 B2 H2 128.0(13) ?
B11 B2 H2 117.3(13) ?
C7 B3 C8 54.49(13) ?
C7 B3 B2 58.67(14) ?
C8 B3 B2 101.66(18) ?
C7 B3 B4 104.52(19) ?
C8 B3 B4 59.69(14) ?
B2 B3 B4 107.7(2) ?
C7 B3 B1 104.30(19) ?
C8 B3 B1 103.63(19) ?
B2 B3 B1 59.47(16) ?
B4 B3 B1 60.17(16) ?
C7 B3 H3 122.8(14) ?
C8 B3 H3 122.6(14) ?
B2 B3 H3 125.4(14) ?
B4 B3 H3 121.2(14) ?
B1 B3 H3 126.8(14) ?
C8 B4 B9 54.64(13) ?
C8 B4 B5 101.40(18) ?
B9 B4 B5 59.61(15) ?
C8 B4 B3 59.26(14) ?
B9 B4 B3 105.54(19) ?
B5 B4 B3 108.1(2) ?
C8 B4 B1 103.16(19) ?
B9 B4 B1 106.50(19) ?
B5 B4 B1 60.40(16) ?
B3 B4 B1 59.94(16) ?
C8 B4 H4 121.0(13) ?
B9 B4 H4 121.7(13) ?
B5 B4 H4 127.7(13) ?
B3 B4 H4 119.0(13) ?
B1 B4 H4 127.3(13) ?
B9 B5 B4 60.17(15) ?
B9 B5 B1 106.77(19) ?
B4 B5 B1 60.18(16) ?
B9 B5 B6 105.04(19) ?
B4 B5 B6 108.4(2) ?
B1 B5 B6 60.67(17) ?
B9 B5 B10 60.11(15) ?
B4 B5 B10 111.10(18) ?
B1 B5 B10 110.5(2) ?
B6 B5 B10 59.87(16) ?
B9 B5 H5 121.9(13) ?
B4 B5 H5 120.8(14) ?
B1 B5 H5 123.1(13) ?
B6 B5 H5 123.6(14) ?
B10 B5 H5 118.0(14) ?
B2 B6 B11 60.68(16) ?
B2 B6 B10 111.42(19) ?
B11 B6 B10 62.44(16) ?
B2 B6 B5 106.0(2) ?
B11 B6 B5 107.51(18) ?
B10 B6 B5 60.13(16) ?
B2 B6 B1 58.48(17) ?
B11 B6 B1 107.3(2) ?
B10 B6 B1 109.44(19) ?
B5 B6 B1 59.12(16) ?
B2 B6 H6 123.1(15) ?
B11 B6 H6 126.0(15) ?
B10 B6 H6 120.0(14) ?
B5 B6 H6 119.3(15) ?
B1 B6 H6 118.8(14) ?
C71 C7 C8 118.83(18) y
C71 C7 B11 118.5(2) ?
C8 C7 B11 109.74(18) ?
C71 C7 B2 121.96(19) ?
C8 C7 B2 111.04(18) ?
B11 C7 B2 64.88(16) ?
C71 C7 B3 117.82(19) ?
C8 C7 B3 63.47(14) ?
B11 C7 B3 116.30(19) ?
B2 C7 B3 61.67(15) ?
C81 C8 C7 117.32(18) y
C81 C8 B9 119.07(18) ?
C7 C8 B9 113.77(18) ?
C81 C8 B3 117.75(18) ?
C7 C8 B3 62.04(14) ?
B9 C8 B3 114.14(18) ?
C81 C8 B4 120.49(18) ?
C7 C8 B4 111.79(17) ?
B9 C8 B4 63.13(15) ?
B3 C8 B4 61.05(15) ?
C8 B9 B5 107.70(19) ?
C8 B9 B4 62.24(15) ?
B5 B9 B4 60.22(15) ?
C8 B9 B10 108.78(19) ?
B5 B9 B10 61.36(16) ?
B4 B9 B10 112.19(19) ?
C8 B9 S9 116.29(16) ?
B5 B9 S9 122.92(17) ?
B4 B9 S9 111.59(16) ?
B10 B9 S9 127.61(18) ?
B9 B10 B6 103.93(19) ?
B9 B10 B5 58.53(15) ?
B6 B10 B5 59.99(16) ?
B9 B10 B11 100.20(18) ?
B6 B10 B11 58.61(16) ?
B5 B10 B11 104.5(2) ?
B9 B10 H10 129.9(13) ?
B6 B10 H10 117.3(13) ?
B5 B10 H10 119.9(13) ?
B11 B10 H10 124.7(13) ?
B9 B10 H10A 85.9(12) ?
B6 B10 H10A 104.8(12) ?
B5 B10 H10A 131.4(13) ?
B11 B10 H10A 46.4(12) ?
H10 B10 H10A 108.1(18) ?
C7 B11 B6 104.9(2) ?
C7 B11 B2 58.84(15) ?
B6 B11 B2 59.06(16) ?
C7 B11 B10 107.31(19) ?
B6 B11 B10 58.95(16) ?
B2 B11 B10 107.3(2) ?
C7 B11 H10A 95.5(11) ?
B6 B11 H10A 98.3(11) ?
B2 B11 H10A 133.5(11) ?
B10 B11 H10A 39.5(11) ?
C7 B11 H11 120.8(13) ?
B6 B11 H11 121.3(13) ?
B2 B11 H11 115.5(13) ?
B10 B11 H11 127.0(13) ?
H10A B11 H11 110.9(17) ?
C76 C71 C72 117.8(2) ?
C76 C71 C7 118.3(2) ?
C72 C71 C7 123.9(2) ?
C73 C72 C71 120.6(3) ?
C73 C72 H72 119.7 ?
C71 C72 H72 119.7 ?
C74 C73 C72 120.7(3) ?
C74 C73 H73 119.6 ?
C72 C73 H73 119.6 ?
C75 C74 C73 119.2(3) ?
C75 C74 H74 120.4 ?
C73 C74 H74 120.4 ?
C74 C75 C76 120.4(3) ?
C74 C75 H75 119.8 ?
C76 C75 H75 119.8 ?
C71 C76 C75 121.3(3) ?
C71 C76 H76 119.3 ?
C75 C76 H76 119.3 ?
C82 C81 C86 118.2(2) ?
C82 C81 C8 123.2(2) ?
C86 C81 C8 118.65(19) ?
C83 C82 C81 120.6(2) ?
C83 C82 H82 119.7 ?
C81 C82 H82 119.7 ?
C82 C83 C84 120.5(2) ?
C82 C83 H83 119.8 ?
C84 C83 H83 119.8 ?
C85 C84 C83 119.5(2) ?
C85 C84 H84 120.2 ?
C83 C84 H84 120.2 ?
C84 C85 C86 119.9(2) ?
C84 C85 H85 120.0 ?
C86 C85 H85 120.0 ?
C85 C86 C81 121.3(2) ?
C85 C86 H86 119.3 ?
C81 C86 H86 119.3 ?
C92 S9 C91 99.89(13) y
C92 S9 B9 103.29(12) y
C91 S9 B9 105.16(12) y
S9 C91 H91A 109.5 ?
S9 C91 H91B 109.5 ?
H91A C91 H91B 109.5 ?
S9 C91 H91C 109.5 ?
H91A C91 H91C 109.5 ?
H91B C91 H91C 109.5 ?
S9 C92 H92A 109.5 ?
S9 C92 H92B 109.5 ?
H92A C92 H92B 109.5 ?
S9 C92 H92C 109.5 ?
H92A C92 H92C 109.5 ?
H92B C92 H92C 109.5 ?
B2' B1' B5' 108.3(2) ?
B2' B1' B4' 107.77(18) ?
B5' B1' B4' 59.77(15) ?
B2' B1' B3' 59.62(15) ?
B5' B1' B3' 107.49(18) ?
B4' B1' B3' 59.74(15) ?
B2' B1' B6' 59.60(16) ?
B5' B1' B6' 60.29(16) ?
B4' B1' B6' 107.4(2) ?
B3' B1' B6' 106.69(19) ?
B2' B1' H1' 122.0(14) ?
B5' B1' H1' 121.6(14) ?
B4' B1' H1' 121.4(14) ?
B3' B1' H1' 122.0(14) ?
B6' B1' H1' 123.0(14) ?
C7' B2' B1' 105.38(18) ?
C7' B2' B3' 59.18(14) ?
B1' B2' B3' 60.90(15) ?
C7' B2' B6' 102.74(18) ?
B1' B2' B6' 61.77(16) ?
B3' B2' B6' 109.37(19) ?
C7' B2' B11' 55.88(13) ?
B1' B2' B11' 108.78(19) ?
B3' B2' B11' 106.65(18) ?
B6' B2' B11' 59.57(15) ?
C7' B2' H2' 117.4(13) ?
B1' B2' H2' 129.7(13) ?
B3' B2' H2' 121.0(13) ?
B6' B2' H2' 126.4(13) ?
B11' B2' H2' 116.5(13) ?
C7' B3' C8' 54.60(12) ?
C7' B3' B2' 59.02(14) ?
C8' B3' B2' 102.18(18) ?
C7' B3' B4' 104.40(18) ?
C8' B3' B4' 59.47(14) ?
B2' B3' B4' 107.86(19) ?
C7' B3' B1' 104.17(19) ?
C8' B3' B1' 103.32(18) ?
B2' B3' B1' 59.48(15) ?
B4' B3' B1' 59.99(15) ?
C7' B3' H3' 123.0(13) ?
C8' B3' H3' 123.3(13) ?
B2' B3' H3' 124.3(13) ?
B4' B3' H3' 121.6(13) ?
B1' B3' H3' 126.5(13) ?
C8' B4' B9' 54.99(13) ?
C8' B4' B5' 101.52(18) ?
B9' B4' B5' 59.33(15) ?
C8' B4' B3' 59.32(14) ?
B9' B4' B3' 105.78(18) ?
B5' B4' B3' 108.16(19) ?
C8' B4' B1' 103.42(18) ?
B9' B4' B1' 106.21(19) ?
B5' B4' B1' 60.08(16) ?
B3' B4' B1' 60.27(15) ?
C8' B4' H4' 121.5(13) ?
B9' B4' H4' 121.8(13) ?
B5' B4' H4' 127.0(13) ?
B3' B4' H4' 119.4(13) ?
B1' B4' H4' 126.9(13) ?
B9' B5' B4' 60.02(15) ?
B9' B5' B1' 106.79(19) ?
B4' B5' B1' 60.15(16) ?
B9' B5' B10' 60.11(15) ?
B4' B5' B10' 110.86(18) ?
B1' B5' B10' 110.5(2) ?
B9' B5' B6' 104.67(19) ?
B4' B5' B6' 108.14(19) ?
B1' B5' B6' 60.88(16) ?
B10' B5' B6' 59.51(16) ?
B9' B5' H5' 119.8(13) ?
B4' B5' H5' 122.6(13) ?
B1' B5' H5' 126.2(13) ?
B10' B5' H5' 115.1(14) ?
B6' B5' H5' 123.9(13) ?
B2' B6' B11' 61.07(15) ?
B2' B6' B10' 112.37(19) ?
B11' B6' B10' 62.96(16) ?
B2' B6' B5' 106.36(19) ?
B11' B6' B5' 107.96(19) ?
B10' B6' B5' 60.19(15) ?
B2' B6' B1' 58.63(16) ?
B11' B6' B1' 107.49(19) ?
B10' B6' B1' 109.40(19) ?
B5' B6' B1' 58.84(16) ?
B2' B6' H6' 121.3(14) ?
B11' B6' H6' 122.9(14) ?
B10' B6' H6' 119.5(14) ?
B5' B6' H6' 121.8(14) ?
B1' B6' H6' 120.8(14) ?
C71' C7' C8' 120.43(17) y
C71' C7' B11' 117.81(18) ?
C8' C7' B11' 109.81(18) ?
C71' C7' B2' 119.89(18) ?
C8' C7' B2' 111.31(17) ?
B11' C7' B2' 64.93(15) ?
C71' C7' B3' 117.48(19) ?
C8' C7' B3' 63.49(14) ?
B11' C7' B3' 116.37(18) ?
B2' C7' B3' 61.79(14) ?
C81' C8' C7' 116.92(18) y
C81' C8' B9' 119.97(18) ?
C7' C8' B9' 113.57(18) ?
C81' C8' B3' 117.02(18) ?
C7' C8' B3' 61.91(14) ?
B9' C8' B3' 114.08(17) ?
C81' C8' B4' 120.47(18) ?
C7' C8' B4' 111.78(17) ?
B9' C8' B4' 63.04(15) ?
B3' C8' B4' 61.22(14) ?
C8' B9' B5' 107.90(19) ?
C8' B9' B4' 61.97(14) ?
B5' B9' B4' 60.65(15) ?
C8' B9' B10' 108.81(19) ?
B5' B9' B10' 61.44(16) ?
B4' B9' B10' 112.49(19) ?
C8' B9' S9' 117.86(17) ?
B5' B9' S9' 122.85(17) ?
B4' B9' S9' 113.86(17) ?
B10' B9' S9' 125.16(17) ?
B9' B10' B6' 104.01(19) ?
B9' B10' B5' 58.45(15) ?
B6' B10' B5' 60.30(16) ?
B9' B10' B11' 100.23(18) ?
B6' B10' B11' 58.27(15) ?
B5' B10' B11' 104.49(19) ?
B9' B10' H10' 127.7(13) ?
B6' B10' H10' 118.9(13) ?
B5' B10' H10' 119.1(13) ?
B11' B10' H10' 126.6(13) ?
B9' B10' H10B 88.1(12) ?
B6' B10' H10B 101.9(13) ?
B5' B10' H10B 131.5(12) ?
B11' B10' H10B 43.7(12) ?
H10' B10' H10B 109.1(18) ?
C7' B11' B6' 105.16(19) ?
C7' B11' B2' 59.19(14) ?
B6' B11' B2' 59.36(15) ?
C7' B11' B10' 107.38(18) ?
B6' B11' B10' 58.77(15) ?
B2' B11' B10' 107.61(18) ?
C7' B11' H10B 97.0(11) ?
B6' B11' H10B 97.0(11) ?
B2' B11' H10B 134.3(11) ?
B10' B11' H10B 38.3(11) ?
C7' B11' H11' 120.2(14) ?
B6' B11' H11' 122.9(13) ?
B2' B11' H11' 116.7(14) ?
B10' B11' H11' 126.5(14) ?
H10B B11' H11' 108.9(17) ?
C72' C71' C76' 118.3(2) ?
C72' C71' C7' 122.9(2) ?
C76' C71' C7' 118.6(2) ?
C73' C72' C71' 120.4(2) ?
C73' C72' H72' 119.8 ?
C71' C72' H72' 119.8 ?
C74' C73' C72' 120.6(2) ?
C74' C73' H73' 119.7 ?
C72' C73' H73' 119.7 ?
C73' C74' C75' 119.4(2) ?
C73' C74' H74' 120.3 ?
C75' C74' H74' 120.3 ?
C76' C75' C74' 120.2(2) ?
C76' C75' H75' 119.9 ?
C74' C75' H75' 119.9 ?
C75' C76' C71' 121.0(2) ?
C75' C76' H76' 119.5 ?
C71' C76' H76' 119.5 ?
C82' C81' C86' 118.7(2) ?
C82' C81' C8' 123.1(2) ?
C86' C81' C8' 118.1(2) ?
C81' C82' C83' 120.3(3) ?
C81' C82' H82' 119.8 ?
C83' C82' H82' 119.8 ?
C84' C83' C82' 120.2(3) ?
C84' C83' H83' 119.9 ?
C82' C83' H83' 119.9 ?
C85' C84' C83' 120.0(2) ?
C85' C84' H84' 120.0 ?
C83' C84' H84' 120.0 ?
C84' C85' C86' 119.9(3) ?
C84' C85' H85' 120.1 ?
C86' C85' H85' 120.1 ?
C85' C86' C81' 120.9(3) ?
C85' C86' H86' 119.6 ?
C81' C86' H86' 119.6 ?
C92' S9' C91' 100.89(19) y
C92' S9' B9' 104.49(13) y
C91' S9' B9' 104.08(13) y
S9' C91' H91D 109.5 ?
S9' C91' H91E 109.5 ?
H91D C91' H91E 109.5 ?
S9' C91' H91F 109.5 ?
H91D C91' H91F 109.5 ?
H91E C91' H91F 109.5 ?
S9' C92' H92D 109.5 ?
S9' C92' H92E 109.5 ?
H92D C92' H92E 109.5 ?
S9' C92' H92F 109.5 ?
H92D C92' H92F 109.5 ?
H92E C92' H92F 109.5 ?

loop_
_geom_bond_atom_site_label_1
_geom_bond_atom_site_label_2
_geom_bond_site_symmetry_2
_geom_bond_distance
_geom_bond_publ_flag
B1 B2 . 1.750(4) ?
B1 B3 . 1.774(4) ?
B1 B4 . 1.778(4) ?
B1 B5 . 1.782(4) ?
B1 B6 . 1.810(4) ?
B1 H1 . 1.05(3) ?
B2 B3 . 1.754(4) ?
B2 B6 . 1.771(4) ?
B2 C7 . 1.702(3) ?
B2 B11 . 1.801(4) ?
B2 H2 . 1.16(3) ?
B3 B4 . 1.773(4) ?
B3 C7 . 1.719(3) ?
B3 C8 . 1.742(3) ?
B3 H3 . 1.04(3) ?
B4 B5 . 1.764(4) ?
B4 C8 . 1.749(3) ?
B4 B9 . 1.763(4) ?
B4 H4 . 1.11(3) ?
B5 B6 . 1.802(4) ?
B5 B9 . 1.753(3) ?
B5 B10 . 1.804(4) ?
B5 H5 . 1.10(3) ?
B6 B10 . 1.800(4) ?
B6 B11 . 1.793(4) ?
B6 H6 . 1.05(3) ?
C7 C8 . 1.585(3) y
C7 B11 . 1.654(3) y
C7 C71 . 1.508(3) y
C8 B9 . 1.612(3) y
C8 C81 . 1.507(3) y
B9 S9 . 1.889(3) y
B9 B10 . 1.782(4) y
B10 B11 . 1.862(4) y
B10 H10 . 1.14(3) ?
B10 H10A . 1.19(3) y
B11 H10A . 1.35(3) y
B11 H11 . 1.11(3) ?
C71 C76 . 1.388(4) ?
C71 C72 . 1.392(3) ?
C72 C73 . 1.392(4) ?
C72 H72 . .9500 ?
C73 C74 . 1.381(5) ?
C73 H73 . .9500 ?
C74 C75 . 1.370(4) ?
C74 H74 . .9500 ?
C75 C76 . 1.390(4) ?
C75 H75 . .9500 ?
C76 H76 . .9500 ?
C81 C82 . 1.391(3) ?
C81 C86 . 1.397(3) ?
C82 C83 . 1.383(3) ?
C82 H82 . .9500 ?
C83 C84 . 1.393(3) ?
C83 H83 . .9500 ?
C84 C85 . 1.378(3) ?
C84 H84 . .9500 ?
C85 C86 . 1.384(3) ?
C85 H85 . .9500 ?
C86 H86 . .9500 ?
S9 C91 . 1.796(3) y
S9 C92 . 1.792(3) y
C91 H91A . .9800 ?
C91 H91B . .9800 ?
C91 H91C . .9800 ?
C92 H92A . .9800 ?
C92 H92B . .9800 ?
C92 H92C . .9800 ?
B1' B2' . 1.758(4) ?
B1' B3' . 1.783(4) ?
B1' B4' . 1.778(4) ?
B1' B5' . 1.777(4) ?
B1' B6' . 1.814(4) ?
B1' H1' . 1.07(3) ?
B2' B3' . 1.760(4) ?
B2' B6' . 1.776(4) ?
B2' C7' . 1.712(3) ?
B2' B11' . 1.806(4) ?
B2' H2' . 1.11(3) ?
B3' B4' . 1.773(4) ?
B3' C7' . 1.715(3) ?
B3' C8' . 1.740(3) ?
B3' H3' . 1.08(2) ?
B4' B5' . 1.771(4) ?
B4' C8' . 1.743(3) ?
B4' B9' . 1.760(4) ?
B4' H4' . 1.10(2) ?
B5' B6' . 1.803(4) ?
B5' B9' . 1.748(4) ?
B5' B10' . 1.801(4) ?
B5' H5' . 1.09(3) ?
B6' B10' . 1.789(4) ?
B6' B11' . 1.779(4) ?
B6' H6' . 1.11(3) ?
C7' C8' . 1.585(3) y
C7' B11' . 1.651(3) y
C7' C71' . 1.507(3) y
C8' B9' . 1.617(3) y
C8' C81' . 1.509(3) y
B9' S9' . 1.888(3) y
B9' B10' . 1.778(4) y
B10' B11' . 1.863(4) y
B10' H10' . 1.10(3) ?
B10' H10B . 1.17(3) y
B11' H10B . 1.30(3) y
B11' H11' . 1.04(2) ?
C71' C72' . 1.396(3) ?
C71' C76' . 1.396(3) ?
C72' C73' . 1.388(3) ?
C72' H72' . .9500 ?
C73' C74' . 1.382(4) ?
C73' H73' . .9500 ?
C74' C75' . 1.389(4) ?
C74' H74' . .9500 ?
C75' C76' . 1.379(3) ?
C75' H75' . .9500 ?
C76' H76' . .9500 ?
C81' C82' . 1.383(3) ?
C81' C86' . 1.396(3) ?
C82' C83' . 1.398(4) ?
C82' H82' . .9500 ?
C83' C84' . 1.380(4) ?
C83' H83' . .9500 ?
C84' C85' . 1.377(4) ?
C84' H84' . .9500 ?
C85' C86' . 1.387(3) ?
C85' H85' . .9500 ?
C86' H86' . .9500 ?
S9' C91' . 1.804(3) y
S9' C92' . 1.797(3) y
C91' H91D . .9800 ?
C91' H91E . .9800 ?
C91' H91F . .9800 ?
C92' H92D . .9800 ?
C92' H92E . .9800 ?
C92' H92F . .9800 ?

loop_
_geom_torsion_atom_site_label_1
_geom_torsion_atom_site_label_2
_geom_torsion_atom_site_label_3
_geom_torsion_atom_site_label_4
_geom_torsion
_geom_torsion_publ_flag
B3 B1 B2 C7 40.26(18) ?
B4 B1 B2 C7 2.9(3) ?
B5 B1 B2 C7 -59.8(2) ?
B6 B1 B2 C7 -97.3(2) ?
B4 B1 B2 B3 -37.31(19) ?
B5 B1 B2 B3 -100.0(2) ?
B6 B1 B2 B3 -137.58(19) ?
B3 B1 B2 B6 137.58(19) ?
B4 B1 B2 B6 100.3(2) ?
B5 B1 B2 B6 37.56(18) ?
B3 B1 B2 B11 99.6(2) ?
B4 B1 B2 B11 62.3(3) ?
B5 B1 B2 B11 -.5(3) ?
B6 B1 B2 B11 -38.02(18) ?
B1 B2 B3 C7 134.0(2) ?
B6 B2 B3 C7 94.8(2) ?
B11 B2 B3 C7 30.85(18) ?
C7 B2 B3 C8 -34.92(16) ?
B1 B2 B3 C8 99.1(2) ?
B6 B2 B3 C8 59.9(2) ?
B11 B2 B3 C8 -4.1(2) ?
C7 B2 B3 B4 -96.6(2) ?
B1 B2 B3 B4 37.44(19) ?
B6 B2 B3 B4 -1.8(3) ?
B11 B2 B3 B4 -65.7(2) ?
C7 B2 B3 B1 -134.0(2) ?
B6 B2 B3 B1 -39.21(19) ?
B11 B2 B3 B1 -103.1(2) ?
B2 B1 B3 C7 -39.35(17) ?
B4 B1 B3 C7 98.75(19) ?
B5 B1 B3 C7 61.6(2) ?
B6 B1 B3 C7 -1.8(2) ?
B2 B1 B3 C8 -95.64(19) ?
B4 B1 B3 C8 42.46(17) ?
B5 B1 B3 C8 5.3(2) ?
B6 B1 B3 C8 -58.1(2) ?
B4 B1 B3 B2 138.1(2) ?
B5 B1 B3 B2 100.9(2) ?
B6 B1 B3 B2 37.54(18) ?
B2 B1 B3 B4 -138.1(2) ?
B5 B1 B3 B4 -37.20(19) ?
B6 B1 B3 B4 -100.6(2) ?
C7 B3 B4 C8 32.18(16) ?
B2 B3 B4 C8 93.41(19) ?
B1 B3 B4 C8 130.54(19) ?
C7 B3 B4 B9 2.0(2) ?
C8 B3 B4 B9 -30.19(16) ?
B2 B3 B4 B9 63.2(2) ?
B1 B3 B4 B9 100.4(2) ?
C7 B3 B4 B5 -60.5(2) ?
C8 B3 B4 B5 -92.71(19) ?
B2 B3 B4 B5 .7(2) ?
B1 B3 B4 B5 37.83(18) ?
C7 B3 B4 B1 -98.4(2) ?
C8 B3 B4 B1 -130.54(19) ?
B2 B3 B4 B1 -37.13(18) ?
B2 B1 B4 C8 -4.9(3) ?
B3 B1 B4 C8 -42.13(17) ?
B5 B1 B4 C8 95.77(19) ?
B6 B1 B4 C8 58.0(2) ?
B2 B1 B4 B9 -61.5(2) ?
B3 B1 B4 B9 -98.7(2) ?
B5 B1 B4 B9 39.19(18) ?
B6 B1 B4 B9 1.4(3) ?
B2 B1 B4 B5 -100.7(2) ?
B3 B1 B4 B5 -137.9(2) ?
B6 B1 B4 B5 -37.79(19) ?
B2 B1 B4 B3 37.22(19) ?
B5 B1 B4 B3 137.9(2) ?
B6 B1 B4 B3 100.1(2) ?
C8 B4 B5 B9 36.62(16) ?
B3 B4 B5 B9 97.8(2) ?
B1 B4 B5 B9 135.4(2) ?
C8 B4 B5 B1 -98.77(19) ?
B9 B4 B5 B1 -135.4(2) ?
B3 B4 B5 B1 -37.63(18) ?
C8 B4 B5 B6 -60.5(2) ?
B9 B4 B5 B6 -97.2(2) ?
B3 B4 B5 B6 .6(2) ?
B1 B4 B5 B6 38.23(18) ?
C8 B4 B5 B10 3.4(2) ?
B9 B4 B5 B10 -33.18(19) ?
B3 B4 B5 B10 64.6(2) ?
B1 B4 B5 B10 102.2(2) ?
B2 B1 B5 B9 60.8(2) ?
B3 B1 B5 B9 -2.1(3) ?
B4 B1 B5 B9 -39.52(18) ?
B6 B1 B5 B9 98.1(2) ?
B2 B1 B5 B4 100.3(2) ?
B3 B1 B5 B4 37.41(19) ?
B6 B1 B5 B4 137.7(2) ?
B2 B1 B5 B6 -37.32(18) ?
B3 B1 B5 B6 -100.2(2) ?
B4 B1 B5 B6 -137.7(2) ?
B2 B1 B5 B10 -2.9(3) ?
B3 B1 B5 B10 -65.8(2) ?
B4 B1 B5 B10 -103.2(2) ?
B6 B1 B5 B10 34.43(18) ?
C7 B2 B6 B11 -36.98(17) ?
B1 B2 B6 B11 -138.1(2) ?
B3 B2 B6 B11 -99.3(2) ?
C7 B2 B6 B10 .8(3) ?
B1 B2 B6 B10 -100.3(2) ?
B3 B2 B6 B10 -61.5(3) ?
B11 B2 B6 B10 37.8(2) ?
C7 B2 B6 B5 64.4(2) ?
B1 B2 B6 B5 -36.66(18) ?
B3 B2 B6 B5 2.1(2) ?
B11 B2 B6 B5 101.4(2) ?
C7 B2 B6 B1 101.1(2) ?
B3 B2 B6 B1 38.76(18) ?
B11 B2 B6 B1 138.1(2) ?
B9 B5 B6 B2 -64.7(2) ?
B4 B5 B6 B2 -1.6(2) ?
B1 B5 B6 B2 36.37(18) ?
B10 B5 B6 B2 -105.9(2) ?
B9 B5 B6 B11 -1.0(3) ?
B4 B5 B6 B11 62.0(2) ?
B1 B5 B6 B11 100.0(2) ?
B10 B5 B6 B11 -42.21(19) ?
B9 B5 B6 B10 41.19(18) ?
B4 B5 B6 B10 104.2(2) ?
B1 B5 B6 B10 142.2(2) ?
B9 B5 B6 B1 -101.1(2) ?
B4 B5 B6 B1 -38.02(18) ?
B10 B5 B6 B1 -142.2(2) ?
B3 B1 B6 B2 -37.55(18) ?
B4 B1 B6 B2 -100.6(2) ?
B5 B1 B6 B2 -138.03(19) ?
B2 B1 B6 B11 37.60(18) ?
B3 B1 B6 B11 .0(3) ?
B4 B1 B6 B11 -63.0(3) ?
B5 B1 B6 B11 -100.4(2) ?
B2 B1 B6 B10 103.8(2) ?
B3 B1 B6 B10 66.2(3) ?
B4 B1 B6 B10 3.2(3) ?
B5 B1 B6 B10 -34.27(19) ?
B2 B1 B6 B5 138.03(19) ?
B3 B1 B6 B5 100.5(2) ?
B4 B1 B6 B5 37.43(18) ?
B1 B2 C7 C71 -147.6(2) ?
B3 B2 C7 C71 -106.8(2) ?
B6 B2 C7 C71 148.1(2) ?
B11 B2 C7 C71 109.2(2) ?
B1 B2 C7 C8 .5(3) ?
B3 B2 C7 C8 41.32(18) ?
B6 B2 C7 C8 -63.8(2) ?
B11 B2 C7 C8 -102.7(2) ?
B1 B2 C7 B11 103.1(2) ?
B3 B2 C7 B11 144.0(2) ?
B6 B2 C7 B11 38.90(18) ?
B1 B2 C7 B3 -40.83(19) ?
B6 B2 C7 B3 -105.1(2) ?
B11 B2 C7 B3 -144.0(2) ?
C8 B3 C7 C71 -110.2(2) ?
B2 B3 C7 C71 113.3(2) ?
B4 B3 C7 C71 -144.6(2) ?
B1 B3 C7 C71 153.0(2) ?
B2 B3 C7 C8 -136.5(2) ?
B4 B3 C7 C8 -34.39(17) ?
B1 B3 C7 C8 -96.72(19) ?
C8 B3 C7 B11 100.0(2) ?
B2 B3 C7 B11 -36.4(2) ?
B4 B3 C7 B11 65.6(2) ?
B1 B3 C7 B11 3.3(3) ?
C8 B3 C7 B2 136.5(2) ?
B4 B3 C7 B2 102.1(2) ?
B1 B3 C7 B2 39.75(18) ?
C71 C7 C8 C81 .1(3) ?
B11 C7 C8 C81 141.1(2) ?
B2 C7 C8 C81 -149.11(19) ?
B3 C7 C8 C81 -108.6(2) ?
C71 C7 C8 B9 -145.5(2) ?
B11 C7 C8 B9 -4.5(2) ?
B2 C7 C8 B9 65.3(2) ?
B3 C7 C8 B9 105.8(2) ?
C71 C7 C8 B3 108.7(2) ?
B11 C7 C8 B3 -110.3(2) ?
B2 C7 C8 B3 -40.51(18) ?
C71 C7 C8 B4 145.3(2) ?
B11 C7 C8 B4 -73.7(2) ?
B2 C7 C8 B4 -3.9(2) ?
B3 C7 C8 B4 36.64(18) ?
C7 B3 C8 C81 107.9(2) ?
B2 B3 C8 C81 144.9(2) ?
B4 B3 C8 C81 -111.4(2) ?
B1 B3 C8 C81 -154.1(2) ?
B2 B3 C8 C7 36.92(17) ?
B4 B3 C8 C7 140.7(2) ?
B1 B3 C8 C7 97.99(19) ?
C7 B3 C8 B9 -105.2(2) ?
B2 B3 C8 B9 -68.3(2) ?
B4 B3 C8 B9 35.51(19) ?
B1 B3 C8 B9 -7.2(2) ?
C7 B3 C8 B4 -140.70(19) ?
B2 B3 C8 B4 -103.8(2) ?
B1 B3 C8 B4 -42.71(17) ?
B9 B4 C8 C81 -109.5(2) ?
B5 B4 C8 C81 -148.6(2) ?
B3 B4 C8 C81 107.0(2) ?
B1 B4 C8 C81 149.4(2) ?
B9 B4 C8 C7 106.5(2) ?
B5 B4 C8 C7 67.4(2) ?
B3 B4 C8 C7 -37.05(18) ?
B1 B4 C8 C7 5.4(2) ?
B5 B4 C8 B9 -39.12(17) ?
B3 B4 C8 B9 -143.5(2) ?
B1 B4 C8 B9 -101.1(2) ?
B9 B4 C8 B3 143.5(2) ?
B5 B4 C8 B3 104.4(2) ?
B1 B4 C8 B3 42.49(18) ?
C81 C8 B9 B5 152.4(2) ?
C7 C8 B9 B5 -62.6(2) ?
B3 C8 B9 B5 6.1(2) ?
B4 C8 B9 B5 40.78(18) ?
C81 C8 B9 B4 111.7(2) ?
C7 C8 B9 B4 -103.39(19) ?
B3 C8 B9 B4 -34.73(19) ?
C81 C8 B9 B10 -142.6(2) ?
C7 C8 B9 B10 2.4(2) ?
B3 C8 B9 B10 71.0(2) ?
B4 C8 B9 B10 105.8(2) ?
C81 C8 B9 S9 9.9(3) ?
C7 C8 B9 S9 154.85(16) ?
B3 C8 B9 S9 -136.49(17) ?
B4 C8 B9 S9 -101.76(19) ?
B4 B5 B9 C8 -41.76(18) ?
B1 B5 B9 C8 -2.2(3) ?
B6 B5 B9 C8 61.1(2) ?
B10 B5 B9 C8 102.2(2) ?
B1 B5 B9 B4 39.52(19) ?
B6 B5 B9 B4 102.9(2) ?
B10 B5 B9 B4 143.9(2) ?
B4 B5 B9 B10 -143.9(2) ?
B1 B5 B9 B10 -104.4(2) ?
B6 B5 B9 B10 -41.07(18) ?
B4 B5 B9 S9 97.7(2) ?
B1 B5 B9 S9 137.26(19) ?
B6 B5 B9 S9 -159.41(18) ?
B10 B5 B9 S9 -118.3(2) ?
B5 B4 B9 C8 134.19(19) ?
B3 B4 B9 C8 32.01(17) ?
B1 B4 B9 C8 94.6(2) ?
C8 B4 B9 B5 -134.19(19) ?
B3 B4 B9 B5 -102.2(2) ?
B1 B4 B9 B5 -39.56(19) ?
C8 B4 B9 B10 -100.3(2) ?
B5 B4 B9 B10 33.93(19) ?
B3 B4 B9 B10 -68.3(2) ?
B1 B4 B9 B10 -5.6(3) ?
C8 B4 B9 S9 109.26(18) ?
B5 B4 B9 S9 -116.54(19) ?
B3 B4 B9 S9 141.27(17) ?
B1 B4 B9 S9 -156.10(17) ?
C8 B9 B10 B6 -59.5(2) ?
B5 B9 B10 B6 40.89(18) ?
B4 B9 B10 B6 7.4(3) ?
S9 B9 B10 B6 152.04(18) ?
C8 B9 B10 B5 -100.4(2) ?
B4 B9 B10 B5 -33.50(19) ?
S9 B9 B10 B5 111.2(2) ?
C8 B9 B10 B11 .5(2) ?
B5 B9 B10 B11 100.8(2) ?
B4 B9 B10 B11 67.3(2) ?
S9 B9 B10 B11 -147.99(18) ?
B2 B6 B10 B9 56.5(3) ?
B11 B6 B10 B9 93.6(2) ?
B5 B6 B10 B9 -40.14(17) ?
B1 B6 B10 B9 -6.3(3) ?
B2 B6 B10 B5 96.7(2) ?
B11 B6 B10 B5 133.7(2) ?
B1 B6 B10 B5 33.87(19) ?
B2 B6 B10 B11 -37.05(19) ?
B5 B6 B10 B11 -133.7(2) ?
B1 B6 B10 B11 -99.9(2) ?
B4 B5 B10 B9 33.20(19) ?
B1 B5 B10 B9 98.1(2) ?
B6 B5 B10 B9 132.8(2) ?
B9 B5 B10 B6 -132.8(2) ?
B4 B5 B10 B6 -99.6(2) ?
B1 B5 B10 B6 -34.74(19) ?
B9 B5 B10 B11 -93.22(19) ?
B4 B5 B10 B11 -60.0(2) ?
B1 B5 B10 B11 4.8(2) ?
B6 B5 B10 B11 39.59(17) ?
C71 C7 B11 B6 -152.8(2) ?
C8 C7 B11 B6 66.1(2) ?
B2 C7 B11 B6 -38.55(18) ?
B3 C7 B11 B6 -3.3(3) ?
C71 C7 B11 B2 -114.2(2) ?
C8 C7 B11 B2 104.7(2) ?
B3 C7 B11 B2 35.27(19) ?
C71 C7 B11 B10 145.7(2) ?
C8 C7 B11 B10 4.5(2) ?
B2 C7 B11 B10 -100.1(2) ?
B3 C7 B11 B10 -64.8(2) ?
B2 B6 B11 C7 38.44(17) ?
B10 B6 B11 C7 -101.5(2) ?
B5 B6 B11 C7 -60.4(2) ?
B1 B6 B11 C7 1.8(2) ?
B10 B6 B11 B2 -140.0(2) ?
B5 B6 B11 B2 -98.9(2) ?
B1 B6 B11 B2 -36.62(18) ?
B2 B6 B11 B10 140.0(2) ?
B5 B6 B11 B10 41.09(19) ?
B1 B6 B11 B10 103.3(2) ?
B1 B2 B11 C7 -96.7(2) ?
B3 B2 B11 C7 -32.14(18) ?
B6 B2 B11 C7 -135.4(2) ?
C7 B2 B11 B6 135.4(2) ?
B1 B2 B11 B6 38.72(19) ?
B3 B2 B11 B6 103.2(2) ?
C7 B2 B11 B10 100.1(2) ?
B1 B2 B11 B10 3.5(3) ?
B3 B2 B11 B10 68.0(2) ?
B6 B2 B11 B10 -35.26(18) ?
B9 B10 B11 C7 -3.0(2) ?
B6 B10 B11 C7 97.2(2) ?
B5 B10 B11 C7 56.9(2) ?
B9 B10 B11 B6 -100.2(2) ?
B5 B10 B11 B6 -40.28(18) ?
B9 B10 B11 B2 -64.9(2) ?
B6 B10 B11 B2 35.30(18) ?
B5 B10 B11 B2 -5.0(2) ?
C8 C7 C71 C76 94.3(3) y
B11 C7 C71 C76 -43.3(3) ?
B2 C7 C71 C76 -120.0(3) ?
B3 C7 C71 C76 167.7(2) ?
C8 C7 C71 C72 -86.5(3) y
B11 C7 C71 C72 136.0(2) ?
B2 C7 C71 C72 59.3(3) ?
B3 C7 C71 C72 -13.1(3) ?
C76 C71 C72 C73 -1.3(4) ?
C7 C71 C72 C73 179.5(2) ?
C71 C72 C73 C74 -.5(5) ?
C72 C73 C74 C75 1.6(5) ?
C73 C74 C75 C76 -1.1(5) ?
C72 C71 C76 C75 1.8(4) ?
C7 C71 C76 C75 -178.9(2) ?
C74 C75 C76 C71 -.7(5) ?
C7 C8 C81 C82 109.2(2) y
B9 C8 C81 C82 -107.1(2) ?
B3 C8 C81 C82 38.1(3) ?
B4 C8 C81 C82 -32.9(3) ?
C7 C8 C81 C86 -72.8(3) y
B9 C8 C81 C86 70.9(3) ?
B3 C8 C81 C86 -143.9(2) ?
B4 C8 C81 C86 145.1(2) ?
C86 C81 C82 C83 -.6(3) ?
C8 C81 C82 C83 177.5(2) ?
C81 C82 C83 C84 .9(4) ?
C82 C83 C84 C85 -.3(4) ?
C83 C84 C85 C86 -.6(4) ?
C84 C85 C86 C81 .9(4) ?
C82 C81 C86 C85 -.3(3) ?
C8 C81 C86 C85 -178.5(2) ?
C8 B9 S9 C92 155.50(18) y
B5 B9 S9 C92 19.1(2) ?
B4 B9 S9 C92 86.80(18) ?
B10 B9 S9 C92 -58.0(2) y
C8 B9 S9 C91 -100.21(19) y
B5 B9 S9 C91 123.4(2) ?
B4 B9 S9 C91 -168.90(17) ?
B10 B9 S9 C91 46.3(2) y
B5' B1' B2' C7' 59.5(2) ?
B4' B1' B2' C7' -3.7(3) ?
B3' B1' B2' C7' -40.44(17) ?
B6' B1' B2' C7' 96.43(19) ?
B5' B1' B2' B3' 100.0(2) ?
B4' B1' B2' B3' 36.75(18) ?
B6' B1' B2' B3' 136.87(19) ?
B5' B1' B2' B6' -36.91(18) ?
B4' B1' B2' B6' -100.1(2) ?
B3' B1' B2' B6' -136.87(19) ?
B5' B1' B2' B11' .9(2) ?
B4' B1' B2' B11' -62.3(2) ?
B3' B1' B2' B11' -99.03(19) ?
B6' B1' B2' B11' 37.83(18) ?
B1' B2' B3' C7' -133.27(19) ?
B6' B2' B3' C7' -93.6(2) ?
B11' B2' B3' C7' -30.67(16) ?
C7' B2' B3' C8' 34.84(15) ?
B1' B2' B3' C8' -98.42(19) ?
B6' B2' B3' C8' -58.7(2) ?
B11' B2' B3' C8' 4.2(2) ?
C7' B2' B3' B4' 96.39(19) ?
B1' B2' B3' B4' -36.88(18) ?
B6' B2' B3' B4' 2.8(2) ?
B11' B2' B3' B4' 65.7(2) ?
C7' B2' B3' B1' 133.27(19) ?
B6' B2' B3' B1' 39.68(19) ?
B11' B2' B3' B1' 102.6(2) ?
B2' B1' B3' C7' 40.08(17) ?
B5' B1' B3' C7' -61.3(2) ?
B4' B1' B3' C7' -98.64(19) ?
B6' B1' B3' C7' 2.1(2) ?
B2' B1' B3' C8' 96.43(18) ?
B5' B1' B3' C8' -4.9(2) ?
B4' B1' B3' C8' -42.30(16) ?
B6' B1' B3' C8' 58.4(2) ?
B5' B1' B3' B2' -101.4(2) ?
B4' B1' B3' B2' -138.7(2) ?
B6' B1' B3' B2' -38.00(18) ?
B2' B1' B3' B4' 138.7(2) ?
B5' B1' B3' B4' 37.35(18) ?
B6' B1' B3' B4' 100.7(2) ?
C7' B3' B4' C8' -32.25(15) ?
B2' B3' B4' C8' -93.86(19) ?
B1' B3' B4' C8' -130.51(19) ?
C7' B3' B4' B9' -1.7(2) ?
C8' B3' B4' B9' 30.57(16) ?
B2' B3' B4' B9' -63.3(2) ?
B1' B3' B4' B9' -99.9(2) ?
C7' B3' B4' B5' 60.6(2) ?
C8' B3' B4' B5' 92.86(19) ?
B2' B3' B4' B5' -1.0(2) ?
B1' B3' B4' B5' -37.66(18) ?
C7' B3' B4' B1' 98.26(19) ?
C8' B3' B4' B1' 130.51(19) ?
B2' B3' B4' B1' 36.66(18) ?
B2' B1' B4' C8' 5.5(2) ?
B5' B1' B4' C8' -95.72(19) ?
B3' B1' B4' C8' 42.23(16) ?
B6' B1' B4' C8' -57.3(2) ?
B2' B1' B4' B9' 62.5(2) ?
B5' B1' B4' B9' -38.74(17) ?
B3' B1' B4' B9' 99.21(19) ?
B6' B1' B4' B9' -.3(2) ?
B2' B1' B4' B5' 101.3(2) ?
B3' B1' B4' B5' 138.0(2) ?
B6' B1' B4' B5' 38.41(18) ?
B2' B1' B4' B3' -36.70(18) ?
B5' B1' B4' B3' -138.0(2) ?
B6' B1' B4' B3' -99.5(2) ?
C8' B4' B5' B9' -36.71(16) ?
B3' B4' B5' B9' -97.95(19) ?
B1' B4' B5' B9' -135.7(2) ?
C8' B4' B5' B1' 98.97(19) ?
B9' B4' B5' B1' 135.7(2) ?
B3' B4' B5' B1' 37.74(18) ?
C8' B4' B5' B10' -3.4(2) ?
B9' B4' B5' B10' 33.33(18) ?
B3' B4' B5' B10' -64.6(2) ?
B1' B4' B5' B10' -102.4(2) ?
C8' B4' B5' B6' 60.1(2) ?
B9' B4' B5' B6' 96.8(2) ?
B3' B4' B5' B6' -1.1(2) ?
B1' B4' B5' B6' -38.88(18) ?
B2' B1' B5' B9' -61.1(2) ?
B4' B1' B5' B9' 39.20(18) ?
B3' B1' B5' B9' 1.9(3) ?
B6' B1' B5' B9' -97.7(2) ?
B2' B1' B5' B4' -100.3(2) ?
B3' B1' B5' B4' -37.34(18) ?
B6' B1' B5' B4' -136.94(19) ?
B2' B1' B5' B10' 2.6(3) ?
B4' B1' B5' B10' 102.9(2) ?
B3' B1' B5' B10' 65.6(2) ?
B6' B1' B5' B10' -34.03(18) ?
B2' B1' B5' B6' 36.62(18) ?
B4' B1' B5' B6' 136.94(19) ?
B3' B1' B5' B6' 99.6(2) ?
C7' B2' B6' B11' 36.88(16) ?
B1' B2' B6' B11' 137.66(19) ?
B3' B2' B6' B11' 98.37(19) ?
C7' B2' B6' B10' -1.0(2) ?
B1' B2' B6' B10' 99.8(2) ?
B3' B2' B6' B10' 60.5(2) ?
B11' B2' B6' B10' -37.89(19) ?
C7' B2' B6' B5' -64.9(2) ?
B1' B2' B6' B5' 35.84(18) ?
B3' B2' B6' B5' -3.5(2) ?
B11' B2' B6' B5' -101.8(2) ?
C7' B2' B6' B1' -100.79(19) ?
B3' B2' B6' B1' -39.29(18) ?
B11' B2' B6' B1' -137.66(19) ?
B9' B5' B6' B2' 65.6(2) ?
B4' B5' B6' B2' 2.8(2) ?
B1' B5' B6' B2' -35.75(18) ?
B10' B5' B6' B2' 106.8(2) ?
B9' B5' B6' B11' 1.3(3) ?
B4' B5' B6' B11' -61.4(2) ?
B1' B5' B6' B11' -100.0(2) ?
B10' B5' B6' B11' 42.57(19) ?
B9' B5' B6' B10' -41.24(18) ?
B4' B5' B6' B10' -104.0(2) ?
B1' B5' B6' B10' -142.54(19) ?
B9' B5' B6' B1' 101.3(2) ?
B4' B5' B6' B1' 38.55(18) ?
B10' B5' B6' B1' 142.54(19) ?
B5' B1' B6' B2' 138.97(19) ?
B4' B1' B6' B2' 100.8(2) ?
B3' B1' B6' B2' 38.01(17) ?
B2' B1' B6' B11' -38.17(18) ?
B5' B1' B6' B11' 100.8(2) ?
B4' B1' B6' B11' 62.6(2) ?
B3' B1' B6' B11' -.2(3) ?
B2' B1' B6' B10' -104.9(2) ?
B5' B1' B6' B10' 34.02(18) ?
B4' B1' B6' B10' -4.2(3) ?
B3' B1' B6' B10' -66.9(2) ?
B2' B1' B6' B5' -138.97(19) ?
B4' B1' B6' B5' -38.18(18) ?
B3' B1' B6' B5' -101.0(2) ?
B1' B2' C7' C71' 148.5(2) ?
B3' B2' C7' C71' 107.2(2) ?
B6' B2' C7' C71' -147.7(2) ?
B11' B2' C7' C71' -109.0(2) ?
B1' B2' C7' C8' .1(2) ?
B3' B2' C7' C8' -41.16(18) ?
B6' B2' C7' C8' 64.0(2) ?
B11' B2' C7' C8' 102.7(2) ?
B1' B2' C7' B11' -102.5(2) ?
B3' B2' C7' B11' -143.82(19) ?
B6' B2' C7' B11' -38.69(17) ?
B1' B2' C7' B3' 41.29(18) ?
B6' B2' C7' B3' 105.1(2) ?
B11' B2' C7' B3' 143.82(19) ?
C8' B3' C7' C71' 112.2(2) ?
B2' B3' C7' C71' -111.0(2) ?
B4' B3' C7' C71' 146.57(18) ?
B1' B3' C7' C71' -151.32(19) ?
B2' B3' C7' C8' 136.75(19) ?
B4' B3' C7' C8' 34.33(16) ?
B1' B3' C7' C8' 96.44(19) ?
C8' B3' C7' B11' -100.1(2) ?
B2' B3' C7' B11' 36.64(19) ?
B4' B3' C7' B11' -65.8(2) ?
B1' B3' C7' B11' -3.7(2) ?
C8' B3' C7' B2' -136.75(19) ?
B4' B3' C7' B2' -102.4(2) ?
B1' B3' C7' B2' -40.31(17) ?
C71' C7' C8' C81' .1(3) ?
B11' C7' C8' C81' -141.80(19) ?
B2' C7' C8' C81' 148.25(19) ?
B3' C7' C8' C81' 107.8(2) ?
C71' C7' C8' B9' 146.5(2) ?
B11' C7' C8' B9' 4.6(2) ?
B2' C7' C8' B9' -65.4(2) ?
B3' C7' C8' B9' -105.8(2) ?
C71' C7' C8' B3' -107.8(2) ?
B11' C7' C8' B3' 110.35(19) ?
B2' C7' C8' B3' 40.40(18) ?
C71' C7' C8' B4' -144.5(2) ?
B11' C7' C8' B4' 73.6(2) ?
B2' C7' C8' B4' 3.6(2) ?
B3' C7' C8' B4' -36.76(17) ?
C7' B3' C8' C81' -107.7(2) ?
B2' B3' C8' C81' -144.62(19) ?
B4' B3' C8' C81' 111.7(2) ?
B1' B3' C8' C81' 154.24(19) ?
B2' B3' C8' C7' -36.94(16) ?
B4' B3' C8' C7' -140.64(18) ?
B1' B3' C8' C7' -98.07(19) ?
C7' B3' C8' B9' 104.9(2) ?
B2' B3' C8' B9' 68.0(2) ?
B4' B3' C8' B9' -35.70(19) ?
B1' B3' C8' B9' 6.9(2) ?
C7' B3' C8' B4' 140.64(18) ?
B2' B3' C8' B4' 103.71(19) ?
B1' B3' C8' B4' 42.57(17) ?
B9' B4' C8' C81' 110.5(2) ?
B5' B4' C8' C81' 149.4(2) ?
B3' B4' C8' C81' -106.2(2) ?
B1' B4' C8' C81' -148.9(2) ?
B9' B4' C8' C7' -106.3(2) ?
B5' B4' C8' C7' -67.4(2) ?
B3' B4' C8' C7' 37.05(18) ?
B1' B4' C8' C7' -5.7(2) ?
B5' B4' C8' B9' 38.89(17) ?
B3' B4' C8' B9' 143.30(19) ?
B1' B4' C8' B9' 100.6(2) ?
B9' B4' C8' B3' -143.30(19) ?
B5' B4' C8' B3' -104.4(2) ?
B1' B4' C8' B3' -42.74(17) ?
C81' C8' B9' B5' -152.2(2) ?
C7' C8' B9' B5' 62.5(2) ?
B3' C8' B9' B5' -5.9(3) ?
B4' C8' B9' B5' -40.93(18) ?
C81' C8' B9' B4' -111.3(2) ?
C7' C8' B9' B4' 103.44(19) ?
B3' C8' B9' B4' 35.01(18) ?
C81' C8' B9' B10' 142.6(2) ?
C7' C8' B9' B10' -2.6(2) ?
B3' C8' B9' B10' -71.0(2) ?
B4' C8' B9' B10' -106.1(2) ?
C81' C8' B9' S9' -7.6(3) ?
C7' C8' B9' S9' -152.85(16) ?
B3' C8' B9' S9' 138.72(17) ?
B4' C8' B9' S9' 103.7(2) ?
B4' B5' B9' C8' 41.56(18) ?
B1' B5' B9' C8' 2.3(3) ?
B10' B5' B9' C8' -102.1(2) ?
B6' B5' B9' C8' -61.2(2) ?
B1' B5' B9' B4' -39.26(18) ?
B10' B5' B9' B4' -143.7(2) ?
B6' B5' B9' B4' -102.7(2) ?
B4' B5' B9' B10' 143.7(2) ?
B1' B5' B9' B10' 104.4(2) ?
B6' B5' B9' B10' 40.94(18) ?
B4' B5' B9' S9' -100.9(2) ?
B1' B5' B9' S9' -140.18(19) ?
B10' B5' B9' S9' 115.4(2) ?
B6' B5' B9' S9' 156.34(18) ?
B5' B4' B9' C8' -134.34(19) ?
B3' B4' B9' C8' -32.28(17) ?
B1' B4' B9' C8' -95.25(19) ?
C8' B4' B9' B5' 134.34(19) ?
B3' B4' B9' B5' 102.1(2) ?
B1' B4' B9' B5' 39.09(18) ?
C8' B4' B9' B10' 100.1(2) ?
B5' B4' B9' B10' -34.27(19) ?
B3' B4' B9' B10' 67.8(2) ?
B1' B4' B9' B10' 4.8(3) ?
C8' B4' B9' S9' -110.08(18) ?
B5' B4' B9' S9' 115.58(19) ?
B3' B4' B9' S9' -142.36(16) ?
B1' B4' B9' S9' 154.67(16) ?
C8' B9' B10' B6' 59.4(2) ?
B5' B9' B10' B6' -41.19(18) ?
B4' B9' B10' B6' -7.2(2) ?
S9' B9' B10' B6' -153.04(18) ?
C8' B9' B10' B5' 100.6(2) ?
B4' B9' B10' B5' 33.97(19) ?
S9' B9' B10' B5' -111.8(2) ?
C8' B9' B10' B11' -.2(2) ?
B5' B9' B10' B11' -100.81(19) ?
B4' B9' B10' B11' -66.8(2) ?
S9' B9' B10' B11' 147.35(18) ?
B2' B6' B10' B9' -56.4(2) ?
B11' B6' B10' B9' -93.49(19) ?
B5' B6' B10' B9' 40.25(17) ?
B1' B6' B10' B9' 6.8(2) ?
B2' B6' B10' B5' -96.6(2) ?
B11' B6' B10' B5' -133.74(19) ?
B1' B6' B10' B5' -33.49(18) ?
B2' B6' B10' B11' 37.12(18) ?
B5' B6' B10' B11' 133.74(19) ?
B1' B6' B10' B11' 100.3(2) ?
B4' B5' B10' B9' -33.30(18) ?
B1' B5' B10' B9' -98.1(2) ?
B6' B5' B10' B9' -132.6(2) ?
B9' B5' B10' B6' 132.6(2) ?
B4' B5' B10' B6' 99.3(2) ?
B1' B5' B10' B6' 34.56(18) ?
B9' B5' B10' B11' 93.24(19) ?
B4' B5' B10' B11' 59.9(2) ?
B1' B5' B10' B11' -4.8(2) ?
B6' B5' B10' B11' -39.40(17) ?
C71' C7' B11' B6' 151.12(19) ?
C8' C7' B11' B6' -65.9(2) ?
B2' C7' B11' B6' 39.07(17) ?
B3' C7' B11' B6' 3.6(3) ?
C71' C7' B11' B2' 112.0(2) ?
C8' C7' B11' B2' -104.95(19) ?
B3' C7' B11' B2' -35.49(18) ?
C71' C7' B11' B10' -147.44(19) ?
C8' C7' B11' B10' -4.4(2) ?
B2' C7' B11' B10' 100.52(19) ?
B3' C7' B11' B10' 65.0(2) ?
B2' B6' B11' C7' -38.99(17) ?
B10' B6' B11' C7' 101.40(19) ?
B5' B6' B11' C7' 60.2(2) ?
B1' B6' B11' C7' -1.9(2) ?
B10' B6' B11' B2' 140.39(19) ?
B5' B6' B11' B2' 99.2(2) ?
B1' B6' B11' B2' 37.08(18) ?
B2' B6' B11' B10' -140.39(19) ?
B5' B6' B11' B10' -41.23(18) ?
B1' B6' B11' B10' -103.3(2) ?
B1' B2' B11' C7' 96.2(2) ?
B3' B2' B11' C7' 31.95(17) ?
B6' B2' B11' C7' 135.00(19) ?
C7' B2' B11' B6' -135.00(19) ?
B1' B2' B11' B6' -38.81(18) ?
B3' B2' B11' B6' -103.1(2) ?
C7' B2' B11' B10' -100.11(19) ?
B1' B2' B11' B10' -3.9(2) ?
B3' B2' B11' B10' -68.2(2) ?
B6' B2' B11' B10' 34.89(17) ?
B9' B10' B11' C7' 2.7(2) ?
B6' B10' B11' C7' -97.5(2) ?
B5' B10' B11' C7' -57.1(2) ?
B9' B10' B11' B6' 100.2(2) ?
B5' B10' B11' B6' 40.40(18) ?
B9' B10' B11' B2' 65.1(2) ?
B6' B10' B11' B2' -35.14(17) ?
B5' B10' B11' B2' 5.3(2) ?
C8' C7' C71' C72' 98.0(3) y
B11' C7' C71' C72' -123.0(2) ?
B2' C7' C71' C72' -47.5(3) ?
B3' C7' C71' C72' 24.2(3) ?
C8' C7' C71' C76' -86.9(3) y
B11' C7' C71' C76' 52.1(3) ?
B2' C7' C71' C76' 127.7(2) ?
B3' C7' C71' C76' -160.73(19) ?
C76' C71' C72' C73' -.5(3) ?
C7' C71' C72' C73' 174.6(2) ?
C71' C72' C73' C74' -.1(4) ?
C72' C73' C74' C75' .9(4) ?
C73' C74' C75' C76' -1.2(4) ?
C74' C75' C76' C71' .6(4) ?
C72' C71' C76' C75' .3(3) ?
C7' C71' C76' C75' -175.0(2) ?
C7' C8' C81' C82' -104.6(3) y
B9' C8' C81' C82' 111.3(3) ?
B3' C8' C81' C82' -34.1(3) ?
B4' C8' C81' C82' 36.9(3) ?
C7' C8' C81' C86' 77.4(3) y
B9' C8' C81' C86' -66.8(3) ?
B3' C8' C81' C86' 147.9(2) ?
B4' C8' C81' C86' -141.2(2) ?
C86' C81' C82' C83' -.2(4) ?
C8' C81' C82' C83' -178.2(2) ?
C81' C82' C83' C84' .0(4) ?
C82' C83' C84' C85' -.1(4) ?
C83' C84' C85' C86' .4(4) ?
C84' C85' C86' C81' -.5(4) ?
C82' C81' C86' C85' .4(4) ?
C8' C81' C86' C85' 178.6(2) ?
C8' B9' S9' C92' -146.0(2) y
B5' B9' S9' C92' -7.0(3) ?
B4' B9' S9' C92' -76.3(2) ?
B10' B9' S9' C92' 69.1(2) y
C8' B9' S9' C91' 108.6(2) y
B5' B9' S9' C91' -112.4(2) ?
B4' B9' S9' C91' 178.2(2) ?
B10' B9' S9' C91' -36.4(3) y
